data_2235828
loop_
_publ_author_name
'Shin, David'
'M\"uller, Peter'

_publ_section_title
;
 2-Hydroxy-3-methoxybenzaldehyde (<i>o</i>-vanillin) revisited
;
_journal_coeditor_code HB6851
_journal_issue 8
_journal_name_full 'Acta Crystallographica Section E'
_journal_page_first o2336
_journal_page_last o2337
_journal_paper_doi 10.1107/S1600536812029571
_journal_volume 68
_journal_year 2012
_chemical_formula_iupac 'C8 H8 O3'
_chemical_formula_moiety 'C8 H8 O3'
_chemical_formula_sum 'C8 H8 O3'
_chemical_formula_weight 152.14
_chemical_name_common ortho-vanillin
_chemical_name_systematic
;
2-Hydroxy-3-methoxybenzaldehyde
;
_space_group_IT_number 43
_space_group_name_Hall 'F 2 -2d'
_symmetry_cell_setting orthorhombic
_symmetry_space_group_name_Hall 'F 2 -2d'
_symmetry_space_group_name_H-M 'F d d 2'
_atom_sites_solution_hydrogens geom
_atom_sites_solution_primary direct
_atom_sites_solution_secondary difmap
_audit_creation_method SHELXL-97
_cell_angle_alpha 90.00
_cell_angle_beta 90.00
_cell_angle_gamma 90.00
_cell_formula_units_Z 16
_cell_length_a 24.367(5)
_cell_length_b 24.407(3)
_cell_length_c 4.7786(5)
_cell_measurement_reflns_used 9845
_cell_measurement_temperature 100(2)
_cell_measurement_theta_max 30.49
_cell_measurement_theta_min 2.36
_cell_volume 2842.0(7)
_computing_cell_refinement 'SAINT (Bruker, 2011)'
_computing_data_collection 'APEX2 (Bruker, 2011)'
_computing_data_reduction 'SAINT (Bruker, 2011)'
_computing_molecular_graphics 'SHELXTL (Sheldrick, 2008)'
_computing_publication_material 'SHELXTL (Sheldrick, 2008) and <i>PLATON</i> (Spek, 2009)'
_computing_structure_refinement 'SHELXL97 (Sheldrick, 2008)'
_computing_structure_solution 'SHELXS97 (Sheldrick, 2008)'
_diffrn_ambient_temperature 100(2)
_diffrn_detector_area_resol_mean 8.3
_diffrn_measured_fraction_theta_full 0.998
_diffrn_measured_fraction_theta_max 0.998
_diffrn_measurement_device_type 'Bruker SMART APEXII CCD'
_diffrn_measurement_method '\f and \w scans'
_diffrn_radiation_monochromator 'Incoatech I\mS multilayer optics'
_diffrn_radiation_source 'I\mS micro-focus sealed tube'
_diffrn_radiation_type MoK\a
_diffrn_radiation_wavelength 0.71073
_diffrn_reflns_av_R_equivalents 0.0525
_diffrn_reflns_av_sigmaI/netI 0.0180
_diffrn_reflns_limit_h_max 34
_diffrn_reflns_limit_h_min -34
_diffrn_reflns_limit_k_max 34
_diffrn_reflns_limit_k_min -34
_diffrn_reflns_limit_l_max 6
_diffrn_reflns_limit_l_min -6
_diffrn_reflns_number 21987
_diffrn_reflns_theta_full 30.51
_diffrn_reflns_theta_max 30.51
_diffrn_reflns_theta_min 2.36
_exptl_absorpt_coefficient_mu 0.109
_exptl_absorpt_correction_T_max 1.0000
_exptl_absorpt_correction_T_min 0.7093
_exptl_absorpt_correction_type multi-scan
_exptl_absorpt_process_details '(SADABS; Sheldrick, 2009)'
_exptl_crystal_colour yellow
_exptl_crystal_density_diffrn 1.422
_exptl_crystal_density_method 'not measured'
_exptl_crystal_description plate
_exptl_crystal_F_000 1280
_exptl_crystal_size_max 0.45
_exptl_crystal_size_mid 0.20
_exptl_crystal_size_min 0.06
_refine_diff_density_max 0.323
_refine_diff_density_min -0.210
_refine_ls_extinction_method none
_refine_ls_goodness_of_fit_ref 1.112
_refine_ls_hydrogen_treatment mixed
_refine_ls_matrix_type full
_refine_ls_number_parameters 104
_refine_ls_number_reflns 1203
_refine_ls_number_restraints 2
_refine_ls_restrained_S_all 1.111
_refine_ls_R_factor_all 0.0362
_refine_ls_R_factor_gt 0.0343
_refine_ls_shift/su_max 0.000
_refine_ls_shift/su_mean 0.000
_refine_ls_structure_factor_coef Fsqd
_refine_ls_weighting_details 'calc w=1/[\s^2^(Fo^2^)+(0.0544P)^2^+2.2598P] where P=(Fo^2^+2Fc^2^)/3'
_refine_ls_weighting_scheme calc
_refine_ls_wR_factor_gt 0.0931
_refine_ls_wR_factor_ref 0.0954
_reflns_number_gt 1153
_reflns_number_total 1203
_reflns_threshold_expression I>2\s(I)
_cod_data_source_file hb6851.cif
_cod_data_source_block I
_cod_database_code 2235828
_cod_database_fobs_code 2235828

loop_
_symmetry_equiv_pos_as_xyz
'x, y, z'
'-x, -y, z'
'x+1/4, -y+1/4, z+1/4'
'-x+1/4, y+1/4, z+1/4'
'x, y+1/2, z+1/2'
'-x, -y+1/2, z+1/2'
'x+1/4, -y+3/4, z+3/4'
'-x+1/4, y+3/4, z+3/4'
'x+1/2, y, z+1/2'
'-x+1/2, -y, z+1/2'
'x+3/4, -y+1/4, z+3/4'
'-x+3/4, y+1/4, z+3/4'
'x+1/2, y+1/2, z'
'-x+1/2, -y+1/2, z'
'x+3/4, -y+3/4, z+1/4'
'-x+3/4, y+3/4, z+1/4'

loop_
_atom_site_type_symbol
_atom_site_label
_atom_site_fract_x
_atom_site_fract_y
_atom_site_fract_z
_atom_site_U_iso_or_equiv
_atom_site_adp_type
_atom_site_calc_flag
_atom_site_refinement_flags
_atom_site_occupancy
_atom_site_symmetry_multiplicity
O O1 0.45674(5) 0.05966(5) 1.0153(3) 0.0291(3) Uani d . 1 1
O O2 0.38924(4) 0.12815(5) 0.7797(3) 0.0247(2) Uani d D 1 1
H H2 0.3995(10) 0.1013(8) 0.880(5) 0.037 Uiso d D 1 1
O O3 0.37296(4) 0.20682(5) 0.4128(3) 0.0245(3) Uani d . 1 1
C C1 0.48543(6) 0.12138(6) 0.6601(4) 0.0202(3) Uani d . 1 1
C C2 0.43287(5) 0.14455(6) 0.6257(3) 0.0195(3) Uani d . 1 1
C C3 0.42513(5) 0.18616(6) 0.4251(3) 0.0199(3) Uani d . 1 1
C C4 0.46886(6) 0.20316(6) 0.2616(3) 0.0213(3) Uani d . 1 1
H H4 0.4635 0.2311 0.1258 0.026 Uiso calc R 1 1
C C5 0.52111(6) 0.17949(6) 0.2945(4) 0.0226(3) Uani d . 1 1
H H5 0.5507 0.1910 0.1795 0.027 Uiso calc R 1 1
C C6 0.52928(6) 0.13949(6) 0.4940(3) 0.0225(3) Uani d . 1 1
H H6 0.5648 0.1241 0.5191 0.027 Uiso calc R 1 1
C C7 0.49383(6) 0.07907(6) 0.8706(4) 0.0248(3) Uani d . 1 1
H H7 0.5300 0.0656 0.8980 0.030 Uiso calc R 1 1
C C8 0.36098(6) 0.24468(7) 0.1915(4) 0.0273(3) Uani d . 1 1
H H8A 0.3821 0.2784 0.2194 0.041 Uiso calc R 1 1
H H8B 0.3217 0.2533 0.1925 0.041 Uiso calc R 1 1
H H8C 0.3709 0.2282 0.0114 0.041 Uiso calc R 1 1

loop_
_atom_site_aniso_label
_atom_site_aniso_U_11
_atom_site_aniso_U_22
_atom_site_aniso_U_33
_atom_site_aniso_U_12
_atom_site_aniso_U_13
_atom_site_aniso_U_23
O1 0.0248(5) 0.0320(5) 0.0306(6) -0.0029(4) 0.0006(5) 0.0070(5)
O2 0.0143(4) 0.0318(5) 0.0280(6) -0.0018(4) 0.0044(5) 0.0051(5)
O3 0.0145(4) 0.0297(5) 0.0293(6) 0.0034(4) -0.0005(4) 0.0041(5)
C1 0.0142(5) 0.0247(6) 0.0218(6) -0.0006(4) -0.0003(5) -0.0001(6)
C2 0.0135(5) 0.0237(6) 0.0213(6) -0.0025(4) 0.0009(5) -0.0007(5)
C3 0.0127(5) 0.0249(6) 0.0222(6) 0.0002(4) -0.0009(5) -0.0010(5)
C4 0.0173(6) 0.0244(6) 0.0222(7) -0.0020(5) 0.0006(5) 0.0001(6)
C5 0.0150(5) 0.0281(6) 0.0248(7) -0.0020(5) 0.0036(6) -0.0007(6)
C6 0.0131(5) 0.0284(6) 0.0261(8) -0.0006(4) 0.0004(5) -0.0013(6)
C7 0.0210(6) 0.0273(6) 0.0261(7) -0.0001(5) -0.0017(6) 0.0021(6)
C8 0.0212(6) 0.0305(7) 0.0304(8) 0.0058(5) -0.0016(6) 0.0029(7)

loop_
_atom_type_symbol
_atom_type_description
_atom_type_scat_dispersion_real
_atom_type_scat_dispersion_imag
_atom_type_scat_source
C C 0.0033 0.0016 'International Tables Vol C Tables 4.2.6.8 and 6.1.1.4'
H H 0.0000 0.0000 'International Tables Vol C Tables 4.2.6.8 and 6.1.1.4'
O O 0.0106 0.0060 'International Tables Vol C Tables 4.2.6.8 and 6.1.1.4'

loop_
_geom_angle_atom_site_label_1
_geom_angle_atom_site_label_2
_geom_angle_atom_site_label_3
_geom_angle
C2 O2 H2 107.6(18)
C3 O3 C8 117.24(13)
C6 C1 C2 119.99(14)
C6 C1 C7 120.49(13)
C2 C1 C7 119.52(14)
O2 C2 C3 118.53(12)
O2 C2 C1 122.13(14)
C3 C2 C1 119.35(13)
O3 C3 C4 125.45(14)
O3 C3 C2 114.77(12)
C4 C3 C2 119.78(12)
C3 C4 C5 120.67(14)
C3 C4 H4 119.7
C5 C4 H4 119.7
C6 C5 C4 119.92(14)
C6 C5 H5 120.0
C4 C5 H5 120.0
C5 C6 C1 120.28(13)
C5 C6 H6 119.9
C1 C6 H6 119.9
O1 C7 C1 123.86(14)
O1 C7 H7 118.1
C1 C7 H7 118.1
O3 C8 H8A 109.5
O3 C8 H8B 109.5
H8A C8 H8B 109.5
O3 C8 H8C 109.5
H8A C8 H8C 109.5
H8B C8 H8C 109.5

loop_
_geom_bond_atom_site_label_1
_geom_bond_atom_site_label_2
_geom_bond_distance
O1 C7 1.233(2)
O2 C2 1.3535(17)
O2 H2 0.850(17)
O3 C3 1.3689(16)
O3 C8 1.434(2)
C1 C6 1.403(2)
C1 C2 1.4094(19)
C1 C7 1.456(2)
C2 C3 1.409(2)
C3 C4 1.385(2)
C4 C5 1.4070(19)
C4 H4 0.9500
C5 C6 1.379(2)
C5 H5 0.9500
C6 H6 0.9500
C7 H7 0.9500
C8 H8A 0.9800
C8 H8B 0.9800
C8 H8C 0.9800

loop_
_geom_hbond_atom_site_label_D
_geom_hbond_atom_site_label_H
_geom_hbond_atom_site_label_A
_geom_hbond_site_symmetry_A
_geom_hbond_distance_DH
_geom_hbond_distance_HA
_geom_hbond_distance_DA
_geom_hbond_angle_DHA
O2 H2 O1 . 0.850(17) 1.84(2) 2.6017(17) 148(2)
C8 H8B O1 12_553 0.98 2.56 3.064(2) 112
C6 H6 O3 3_555 0.95 2.53 3.374(2) 149
C7 H7 O3 3_555 0.95 2.59 3.414(2) 146

loop_
_geom_torsion_atom_site_label_1
_geom_torsion_atom_site_label_2
_geom_torsion_atom_site_label_3
_geom_torsion_atom_site_label_4
_geom_torsion
_geom_torsion_publ_flag
C2 C1 C7 O1 3.8(3) ?
C8 O3 C3 C4 7.5(2) y
C8 O3 C3 C2 -172.98(13) y
C6 C1 C7 O1 -176.85(16) ?

loop_
_cod_related_entry_id
_cod_related_entry_database
_cod_related_entry_code
1 ChemSpider 21105848
